data_2228590
loop_
_publ_author_name
'Song, Hui-Ying'
'Wang, Xiao-Juan'
'Qiu, Shi-Zhen'
'Feng, Yun-Long'

_publ_section_title
;
 Bis[tetraaqua(1,10-phenanthroline-\k^2^<i>N</i>,<i>N</i>')cobalt(II)]
 hexaaquacobalt(II) bis[3,5-bis(carboxylatomethoxy)benzoate]
 tetrahydrate
;
_journal_coeditor_code WM2426
_journal_issue 12
_journal_name_full 'Acta Crystallographica Section E'
_journal_page_first m1577
_journal_page_last m1578
_journal_paper_doi 10.1107/S1600536810046386
_journal_volume 66
_journal_year 2010
_chemical_formula_iupac '[Co (C12 H8 N2) (H2 O)4]2 [Co (H2 O)6] (C11 H7 O8)2, 4H2 O'
_chemical_formula_moiety '2(C12 H16 Co1 N2 O4 2+), H12 Co1 O6 2+, 2(C11 H7 O8 3-), 4(H2 O)'
_chemical_formula_sum 'C46 H66 Co3 N4 O34'
_chemical_formula_weight 1395.82
_chemical_name_systematic
;
Bis[tetraaqua(1,10-phenanthroline-\k^2^<i>N</i>,<i>N</i>')cobalt(II)]
hexaaquacobalt(II) bis[3,5-bis(carboxylatomethoxy)benzoate] tetrahydrate
;
_space_group_IT_number 14
_symmetry_cell_setting monoclinic
_symmetry_space_group_name_Hall '-P 2yn'
_symmetry_space_group_name_H-M 'P 1 21/n 1'
_atom_sites_solution_hydrogens geom
_atom_sites_solution_primary direct
_atom_sites_solution_secondary difmap
_audit_creation_method SHELXL-97
_cell_angle_alpha 90.00
_cell_angle_beta 99.0630(10)
_cell_angle_gamma 90.00
_cell_formula_units_Z 2
_cell_length_a 7.09240(10)
_cell_length_b 20.3779(4)
_cell_length_c 20.1810(3)
_cell_measurement_reflns_used 3158
_cell_measurement_temperature 296(2)
_cell_measurement_theta_max 25.00
_cell_measurement_theta_min 1.43
_cell_volume 2880.31(8)
_computing_cell_refinement 'SAINT (Bruker, 2006)'
_computing_data_collection 'APEX2 (Bruker, 2006)'
_computing_data_reduction 'SAINT (Bruker, 2006)'
_computing_molecular_graphics 'SHELXTL (Sheldrick, 2008)'
_computing_publication_material 'SHELXTL (Sheldrick, 2008)'
_computing_structure_refinement 'SHELXL97 (Sheldrick, 2008)'
_computing_structure_solution 'SHELXS97 (Sheldrick, 2008)'
_diffrn_ambient_temperature 296(2)
_diffrn_measured_fraction_theta_full 0.999
_diffrn_measured_fraction_theta_max 0.999
_diffrn_measurement_device_type 'Bruker APEXII area-detector'
_diffrn_measurement_method '\w scans'
_diffrn_radiation_monochromator graphite
_diffrn_radiation_source 'fine-focus sealed tube'
_diffrn_radiation_type MoK\a
_diffrn_radiation_wavelength 0.71073
_diffrn_reflns_av_R_equivalents 0.0535
_diffrn_reflns_av_sigmaI/netI 0.0490
_diffrn_reflns_limit_h_max 8
_diffrn_reflns_limit_h_min -7
_diffrn_reflns_limit_k_max 24
_diffrn_reflns_limit_k_min -24
_diffrn_reflns_limit_l_max 23
_diffrn_reflns_limit_l_min -23
_diffrn_reflns_number 21923
_diffrn_reflns_theta_full 25.00
_diffrn_reflns_theta_max 25.00
_diffrn_reflns_theta_min 1.43
_diffrn_standards_number 0
_exptl_absorpt_coefficient_mu 0.957
_exptl_absorpt_correction_T_max .933
_exptl_absorpt_correction_T_min .839
_exptl_absorpt_correction_type multi-scan
_exptl_absorpt_process_details '(SADABS; Sheldrick, 1996)'
_exptl_crystal_colour pink
_exptl_crystal_density_diffrn 1.609
_exptl_crystal_density_method 'not measured'
_exptl_crystal_description block
_exptl_crystal_F_000 1446
_exptl_crystal_size_max .218
_exptl_crystal_size_mid .153
_exptl_crystal_size_min .072
_refine_diff_density_max 0.311
_refine_diff_density_min -0.297
_refine_ls_extinction_method none
_refine_ls_goodness_of_fit_ref 1.085
_refine_ls_hydrogen_treatment mixed
_refine_ls_matrix_type full
_refine_ls_number_parameters 450
_refine_ls_number_reflns 5080
_refine_ls_number_restraints 27
_refine_ls_restrained_S_all 1.087
_refine_ls_R_factor_gt 0.0394
_refine_ls_shift/su_max 0.001
_refine_ls_shift/su_mean 0.000
_refine_ls_structure_factor_coef Fsqd
_refine_ls_weighting_details 'calc w=1/[\s^2^(Fo^2^)+(0.0472P)^2^+0.0000P] where P=(Fo^2^+2Fc^2^)/3'
_refine_ls_weighting_scheme calc
_refine_ls_wR_factor_gt 0.0921
_refine_ls_wR_factor_ref 0.1004
_reflns_number_gt 3751
_reflns_number_total 5080
_reflns_threshold_expression I>2sigma(I)
_cod_data_source_file wm2426.cif
_cod_data_source_block I
_cod_original_sg_symbol_H-M 'P 21/n'
_cod_database_code 2228590
_cod_database_fobs_code 2228590

loop_
_symmetry_equiv_pos_as_xyz
'x, y, z'
'-x+1/2, y+1/2, -z+1/2'
'-x, -y, -z'
'x-1/2, -y-1/2, z-1/2'

loop_
_atom_site_type_symbol
_atom_site_label
_atom_site_fract_x
_atom_site_fract_y
_atom_site_fract_z
_atom_site_U_iso_or_equiv
_atom_site_adp_type
_atom_site_calc_flag
_atom_site_refinement_flags
_atom_site_occupancy
_atom_site_disorder_assembly
_atom_site_disorder_group
Co Co1 0.5000 0.0000 0.5000 0.03353(17) Uani d S 1 . .
Co Co2 0.74606(6) 0.243825(19) 0.763479(18) 0.03271(14) Uani d . 1 . .
N N1 0.7089(3) 0.34589(12) 0.74971(11) 0.0339(6) Uani d . 1 . .
N N2 0.7521(3) 0.25550(12) 0.65761(11) 0.0344(6) Uani d . 1 . .
O O1W 0.6596(4) 0.23471(14) 0.85757(11) 0.0551(7) Uani d D 1 . .
H H1WA 0.696(4) 0.2535(16) 0.8930(12) 0.066 Uiso d D 1 . .
H H1WB 0.548(3) 0.2210(18) 0.8584(16) 0.066 Uiso d D 1 . .
O O1 0.7285(4) 0.00598(10) 0.32671(11) 0.0589(7) Uani d . 1 . .
O O2W 0.8488(3) 0.14848(11) 0.76823(11) 0.0441(6) Uani d D 1 . .
H H2WA 0.921(4) 0.1411(17) 0.8057(9) 0.053 Uiso d D 1 . .
H H2WB 0.926(4) 0.1379(16) 0.7422(11) 0.053 Uiso d D 1 . .
O O2 0.6887(3) 0.11208(10) 0.34103(9) 0.0383(5) Uani d . 1 . .
O O3W 0.4615(3) 0.21473(13) 0.72790(10) 0.0486(6) Uani d D 1 . .
H H3WA 0.395(4) 0.1961(15) 0.7526(12) 0.058 Uiso d D 1 . .
H H3WB 0.413(4) 0.2101(17) 0.6903(8) 0.058 Uiso d D 1 . .
O O3 0.7342(3) 0.20327(10) 0.11420(9) 0.0472(6) Uani d . 1 . .
O O4 0.7996(3) 0.32426(10) 0.08547(9) 0.0479(6) Uani d . 1 . .
O O4W 1.0173(3) 0.26858(11) 0.81544(12) 0.0474(6) Uani d D 1 . .
H H4WA 1.106(4) 0.2421(12) 0.8289(16) 0.057 Uiso d D 1 . .
H H4WB 1.072(4) 0.3051(9) 0.8180(16) 0.057 Uiso d D 1 . .
O O5W 0.4188(4) 0.04985(11) 0.57696(12) 0.0663(8) Uani d D 1 . .
H H5WA 0.367(5) 0.0307(15) 0.6061(15) 0.080 Uiso d D 1 . .
H H5WB 0.389(6) 0.0890(9) 0.5780(18) 0.080 Uiso d D 1 . .
O O5 0.7541(3) 0.30672(10) -0.02457(9) 0.0382(5) Uani d . 1 . .
O O6W 0.4901(3) 0.08954(10) 0.44683(10) 0.0457(6) Uani d D 1 . .
H H6WA 0.533(4) 0.0971(15) 0.4139(12) 0.055 Uiso d D 1 . .
H H6WB 0.420(4) 0.1186(13) 0.4560(15) 0.055 Uiso d D 1 . .
O O6 0.6088(4) -0.02370(11) 0.07416(10) 0.0524(6) Uani d . 1 . .
O O7W 0.7879(4) 0.02001(14) 0.54018(13) 0.0592(7) Uani d D 1 . .
H H7WA 0.849(4) 0.0467(13) 0.5203(16) 0.071 Uiso d D 1 . .
H H7WB 0.860(5) -0.0126(12) 0.5454(18) 0.071 Uiso d D 1 . .
O O7 0.6937(3) -0.18124(10) 0.15287(10) 0.0434(5) Uani d . 1 . .
O O8 0.8981(3) -0.10571(11) 0.12730(10) 0.0465(6) Uani d . 1 . .
O O8W 1.1066(5) 0.11321(14) 0.68801(14) 0.0824(10) Uani d D 1 . .
H H8WB 1.097(6) 0.1260(18) 0.6478(12) 0.099 Uiso d D 1 . .
H H8WA 1.137(6) 0.0734(10) 0.6857(19) 0.099 Uiso d D 1 . .
O O9W 0.4790(4) 0.40818(12) -0.04843(13) 0.0514(6) Uani d D 1 . .
H H9WA 0.552(4) 0.3760(13) -0.0411(14) 0.048(11) Uiso d D 1 . .
H H9WB 0.401(5) 0.3993(19) -0.0817(15) 0.104(19) Uiso d D 1 . .
C C1 0.6998(4) 0.39104(16) 0.79609(15) 0.0417(8) Uani d . 1 . .
H H1A 0.7074 0.3775 0.8404 0.050 Uiso calc R 1 . .
C C2 0.6795(5) 0.45779(17) 0.78211(17) 0.0518(9) Uani d . 1 . .
H H2A 0.6779 0.4881 0.8165 0.062 Uiso calc R 1 . .
C C3 0.6622(5) 0.47783(17) 0.71727(19) 0.0530(9) Uani d . 1 . .
H H3A 0.6446 0.5221 0.7068 0.064 Uiso calc R 1 . .
C C4 0.6708(4) 0.43239(16) 0.66644(15) 0.0420(8) Uani d . 1 . .
C C5 0.6501(5) 0.44923(19) 0.59653(17) 0.0543(10) Uani d . 1 . .
H H5A 0.6294 0.4927 0.5835 0.065 Uiso calc R 1 . .
C C6 0.6604(5) 0.40298(19) 0.54975(16) 0.0521(9) Uani d . 1 . .
H H6A 0.6444 0.4151 0.5048 0.062 Uiso calc R 1 . .
C C7 0.6953(4) 0.33579(17) 0.56737(14) 0.0406(8) Uani d . 1 . .
C C8 0.6990(4) 0.36689(15) 0.68516(14) 0.0335(7) Uani d . 1 . .
C C9 0.7180(4) 0.31756(15) 0.63583(13) 0.0325(7) Uani d . 1 . .
C C10 0.7060(5) 0.28512(19) 0.52134(16) 0.0498(9) Uani d . 1 . .
H H10A 0.6904 0.2943 0.4757 0.060 Uiso calc R 1 . .
C C11 0.7391(5) 0.2229(2) 0.54308(15) 0.0512(9) Uani d . 1 . .
H H11A 0.7459 0.1892 0.5125 0.061 Uiso calc R 1 . .
C C12 0.7631(5) 0.20916(17) 0.61220(15) 0.0446(8) Uani d . 1 . .
H H12A 0.7876 0.1662 0.6266 0.054 Uiso calc R 1 . .
C C13 0.6916(4) 0.07233(14) 0.22994(13) 0.0324(7) Uani d . 1 . .
C C14 0.7154(4) 0.13290(14) 0.20404(13) 0.0326(7) Uani d . 1 . .
H H14A 0.7379 0.1691 0.2323 0.039 Uiso calc R 1 . .
C C15 0.7059(4) 0.14038(14) 0.13487(13) 0.0335(7) Uani d . 1 . .
C C16 0.6709(4) 0.08749(14) 0.09286(14) 0.0352(7) Uani d . 1 . .
H H16A 0.6637 0.0925 0.0467 0.042 Uiso calc R 1 . .
C C17 0.6463(4) 0.02584(15) 0.12065(14) 0.0375(7) Uani d . 1 . .
C C18 0.6587(4) 0.01780(15) 0.18883(14) 0.0373(7) Uani d . 1 . .
H H18A 0.6453 -0.0235 0.2070 0.045 Uiso calc R 1 . .
C C19 0.7032(4) 0.06265(15) 0.30421(13) 0.0364(7) Uani d . 1 . .
C C20 0.7191(4) 0.21662(14) 0.04494(12) 0.0303(7) Uani d . 1 . .
H H20A 0.5913 0.2064 0.0225 0.036 Uiso calc R 1 . .
H H20B 0.8088 0.1896 0.0254 0.036 Uiso calc R 1 . .
C C21 0.7619(4) 0.28832(14) 0.03547(13) 0.0301(7) Uani d . 1 . .
C C22 0.5633(5) -0.08635(15) 0.09867(16) 0.0491(9) Uani d . 1 . .
H H22A 0.4917 -0.1110 0.0620 0.059 Uiso calc R 1 . .
H H22B 0.4811 -0.0801 0.1323 0.059 Uiso calc R 1 . .
C C23 0.7349(5) -0.12653(16) 0.12912(13) 0.0366(8) Uani d . 1 . .

loop_
_atom_site_aniso_label
_atom_site_aniso_U_11
_atom_site_aniso_U_22
_atom_site_aniso_U_33
_atom_site_aniso_U_12
_atom_site_aniso_U_13
_atom_site_aniso_U_23
Co1 0.0424(4) 0.0287(3) 0.0329(3) 0.0087(3) 0.0163(3) 0.0036(2)
Co2 0.0366(3) 0.0297(3) 0.0316(2) 0.00050(19) 0.00464(18) -0.00106(17)
N1 0.0316(15) 0.0339(15) 0.0350(13) 0.0041(12) 0.0014(11) -0.0024(11)
N2 0.0332(16) 0.0364(16) 0.0336(13) -0.0016(12) 0.0057(11) -0.0043(11)
O1W 0.0514(16) 0.0808(19) 0.0353(12) -0.0249(14) 0.0131(12) -0.0124(12)
O1 0.106(2) 0.0308(14) 0.0483(12) 0.0189(13) 0.0372(14) 0.0146(10)
O2W 0.0503(16) 0.0350(13) 0.0458(12) 0.0040(12) 0.0035(11) -0.0021(11)
O2 0.0557(15) 0.0302(12) 0.0309(10) 0.0071(10) 0.0126(10) 0.0033(9)
O3W 0.0424(15) 0.0666(17) 0.0352(11) -0.0129(13) 0.0014(11) 0.0045(12)
O3 0.0793(18) 0.0323(13) 0.0291(10) -0.0105(12) 0.0054(11) 0.0057(9)
O4 0.0784(17) 0.0317(13) 0.0357(11) -0.0141(12) 0.0151(11) -0.0048(10)
O4W 0.0341(14) 0.0287(13) 0.0752(16) -0.0024(11) -0.0048(12) 0.0041(12)
O5W 0.120(2) 0.0343(14) 0.0587(14) 0.0220(15) 0.0592(15) 0.0090(12)
O5 0.0533(14) 0.0325(12) 0.0288(10) -0.0056(10) 0.0066(10) 0.0048(9)
O6W 0.0620(17) 0.0366(14) 0.0452(12) 0.0151(12) 0.0291(12) 0.0126(10)
O6 0.0850(19) 0.0275(13) 0.0391(11) 0.0028(12) -0.0075(12) -0.0026(10)
O7W 0.0489(17) 0.0568(18) 0.0733(16) 0.0085(13) 0.0140(13) 0.0192(14)
O7 0.0420(14) 0.0323(13) 0.0552(13) 0.0002(11) 0.0058(11) 0.0082(10)
O8 0.0469(16) 0.0452(15) 0.0470(13) -0.0055(12) 0.0065(11) 0.0075(10)
O8W 0.115(3) 0.0616(19) 0.0827(19) 0.0341(19) 0.0517(19) 0.0138(16)
O9W 0.0445(16) 0.0475(17) 0.0584(16) 0.0085(14) -0.0037(13) -0.0078(13)
C1 0.040(2) 0.041(2) 0.0430(17) 0.0031(16) 0.0013(15) -0.0073(15)
C2 0.051(2) 0.042(2) 0.061(2) 0.0047(18) 0.0050(18) -0.0142(17)
C3 0.047(2) 0.032(2) 0.080(3) 0.0069(17) 0.0096(19) 0.0036(18)
C4 0.034(2) 0.037(2) 0.0546(19) 0.0015(16) 0.0040(15) 0.0088(16)
C5 0.046(2) 0.049(2) 0.067(2) 0.0035(19) 0.0087(18) 0.0227(19)
C6 0.046(2) 0.062(3) 0.048(2) 0.0006(19) 0.0068(17) 0.0248(18)
C7 0.0276(18) 0.057(2) 0.0373(16) -0.0055(16) 0.0056(14) 0.0055(15)
C8 0.0247(17) 0.0343(18) 0.0404(16) -0.0015(14) 0.0018(13) 0.0021(14)
C9 0.0231(17) 0.0380(19) 0.0360(15) -0.0038(14) 0.0036(13) 0.0057(13)
C10 0.043(2) 0.072(3) 0.0354(17) -0.008(2) 0.0093(16) 0.0033(18)
C11 0.046(2) 0.070(3) 0.0389(18) -0.006(2) 0.0102(16) -0.0157(17)
C12 0.045(2) 0.044(2) 0.0459(18) 0.0017(17) 0.0081(16) -0.0065(16)
C13 0.0323(18) 0.0343(18) 0.0321(15) 0.0024(14) 0.0101(13) 0.0015(13)
C14 0.0398(19) 0.0258(17) 0.0329(15) 0.0004(14) 0.0081(14) 0.0028(12)
C15 0.0407(19) 0.0265(17) 0.0334(15) -0.0006(14) 0.0059(14) 0.0087(13)
C16 0.040(2) 0.0321(18) 0.0327(15) 0.0024(15) 0.0025(14) 0.0057(13)
C17 0.042(2) 0.0303(18) 0.0378(16) 0.0029(15) -0.0010(14) -0.0046(13)
C18 0.044(2) 0.0290(17) 0.0388(16) 0.0024(15) 0.0048(14) 0.0067(13)
C19 0.041(2) 0.0363(19) 0.0353(15) 0.0046(16) 0.0155(14) 0.0081(14)
C20 0.0342(18) 0.0302(17) 0.0258(14) -0.0016(14) 0.0025(13) 0.0018(12)
C21 0.0338(18) 0.0262(17) 0.0314(15) -0.0027(14) 0.0086(13) 0.0016(13)
C22 0.061(3) 0.0277(19) 0.0520(19) -0.0018(17) -0.0109(17) -0.0066(15)
C23 0.047(2) 0.035(2) 0.0256(14) 0.0019(17) 0.0007(14) -0.0030(13)

loop_
_atom_type_symbol
_atom_type_description
_atom_type_scat_dispersion_real
_atom_type_scat_dispersion_imag
_atom_type_scat_source
C C 0.0033 0.0016 'International Tables Vol C Tables 4.2.6.8 and 6.1.1.4'
H H 0.0000 0.0000 'International Tables Vol C Tables 4.2.6.8 and 6.1.1.4'
N N 0.0061 0.0033 'International Tables Vol C Tables 4.2.6.8 and 6.1.1.4'
O O 0.0106 0.0060 'International Tables Vol C Tables 4.2.6.8 and 6.1.1.4'
Co Co 0.3494 0.9721 'International Tables Vol C Tables 4.2.6.8 and 6.1.1.4'

loop_
_geom_angle_atom_site_label_1
_geom_angle_atom_site_label_2
_geom_angle_atom_site_label_3
_geom_angle_site_symmetry_1
_geom_angle_site_symmetry_3
_geom_angle
_geom_angle_publ_flag
O5W Co1 O5W 3_656 . 180.00(8) ?
O5W Co1 O6W 3_656 3_656 88.01(8) ?
O5W Co1 O6W . 3_656 91.99(8) ?
O5W Co1 O6W 3_656 . 91.99(8) ?
O5W Co1 O6W . . 88.01(8) ?
O6W Co1 O6W 3_656 . 180.0000(10) ?
O5W Co1 O7W 3_656 . 90.96(12) ?
O5W Co1 O7W . . 89.04(12) ?
O6W Co1 O7W 3_656 . 91.08(10) ?
O6W Co1 O7W . . 88.92(10) ?
O5W Co1 O7W 3_656 3_656 89.04(12) ?
O5W Co1 O7W . 3_656 90.96(12) ?
O6W Co1 O7W 3_656 3_656 88.92(10) ?
O6W Co1 O7W . 3_656 91.08(10) ?
O7W Co1 O7W . 3_656 180.0 ?
O2W Co2 O1W . . 91.48(10) ?
O2W Co2 O4W . . 85.09(9) ?
O1W Co2 O4W . . 86.82(10) ?
O2W Co2 N1 . . 165.12(9) ?
O1W Co2 N1 . . 99.13(10) ?
O4W Co2 N1 . . 85.11(9) ?
O2W Co2 O3W . . 93.59(10) ?
O1W Co2 O3W . . 83.29(9) ?
O4W Co2 O3W . . 169.99(9) ?
N1 Co2 O3W . . 97.97(10) ?
O2W Co2 N2 . . 95.03(9) ?
O1W Co2 N2 . . 164.28(10) ?
O4W Co2 N2 . . 107.96(10) ?
N1 Co2 N2 . . 77.42(9) ?
O3W Co2 N2 . . 82.04(8) ?
C1 N1 C8 . . 117.2(3) ?
C1 N1 Co2 . . 127.8(2) ?
C8 N1 Co2 . . 114.98(19) ?
C12 N2 C9 . . 118.0(3) ?
C12 N2 Co2 . . 128.2(2) ?
C9 N2 Co2 . . 113.33(17) ?
Co2 O1W H1WA . . 131(2) ?
Co2 O1W H1WB . . 117(2) ?
H1WA O1W H1WB . . 108(2) ?
Co2 O2W H2WA . . 111(2) ?
Co2 O2W H2WB . . 118(2) ?
H2WA O2W H2WB . . 99(2) ?
Co2 O3W H3WA . . 122(2) ?
Co2 O3W H3WB . . 127(2) ?
H3WA O3W H3WB . . 109(3) ?
C15 O3 C20 . . 119.3(2) ?
Co2 O4W H4WA . . 126(2) ?
Co2 O4W H4WB . . 129(2) ?
H4WA O4W H4WB . . 103(2) ?
Co1 O5W H5WA . . 121(2) ?
Co1 O5W H5WB . . 128(2) ?
H5WA O5W H5WB . . 107(2) ?
Co1 O6W H6WA . . 128(2) ?
Co1 O6W H6WB . . 119(2) ?
H6WA O6W H6WB . . 112(3) ?
C17 O6 C22 . . 116.8(2) ?
Co1 O7W H7WA . . 119(2) ?
Co1 O7W H7WB . . 115(3) ?
H7WA O7W H7WB . . 103(2) ?
H8WB O8W H8WA . . 103(2) ?
H9WA O9W H9WB . . 107(3) ?
N1 C1 C2 . . 123.5(3) ?
N1 C1 H1A . . 118.3 ?
C2 C1 H1A . . 118.3 ?
C3 C2 C1 . . 118.7(3) ?
C3 C2 H2A . . 120.7 ?
C1 C2 H2A . . 120.7 ?
C2 C3 C4 . . 120.2(3) ?
C2 C3 H3A . . 119.9 ?
C4 C3 H3A . . 119.9 ?
C3 C4 C8 . . 117.3(3) ?
C3 C4 C5 . . 123.8(3) ?
C8 C4 C5 . . 118.9(3) ?
C6 C5 C4 . . 120.9(3) ?
C6 C5 H5A . . 119.5 ?
C4 C5 H5A . . 119.5 ?
C5 C6 C7 . . 121.6(3) ?
C5 C6 H6A . . 119.2 ?
C7 C6 H6A . . 119.2 ?
C10 C7 C9 . . 116.4(3) ?
C10 C7 C6 . . 124.6(3) ?
C9 C7 C6 . . 118.9(3) ?
N1 C8 C4 . . 123.0(3) ?
N1 C8 C9 . . 116.5(3) ?
C4 C8 C9 . . 120.5(3) ?
N2 C9 C7 . . 123.5(3) ?
N2 C9 C8 . . 117.5(2) ?
C7 C9 C8 . . 119.0(3) ?
C11 C10 C7 . . 120.1(3) ?
C11 C10 H10A . . 119.9 ?
C7 C10 H10A . . 119.9 ?
C10 C11 C12 . . 119.8(3) ?
C10 C11 H11A . . 120.1 ?
C12 C11 H11A . . 120.1 ?
N2 C12 C11 . . 122.2(3) ?
N2 C12 H12A . . 118.9 ?
C11 C12 H12A . . 118.9 ?
C14 C13 C18 . . 121.1(2) ?
C14 C13 C19 . . 120.8(3) ?
C18 C13 C19 . . 118.1(3) ?
C13 C14 C15 . . 119.6(3) ?
C13 C14 H14A . . 120.2 ?
C15 C14 H14A . . 120.2 ?
C16 C15 O3 . . 124.6(2) ?
C16 C15 C14 . . 120.6(3) ?
O3 C15 C14 . . 114.8(3) ?
C15 C16 C17 . . 118.7(3) ?
C15 C16 H16A . . 120.6 ?
C17 C16 H16A . . 120.6 ?
C18 C17 O6 . . 124.8(3) ?
C18 C17 C16 . . 121.1(3) ?
O6 C17 C16 . . 114.1(2) ?
C17 C18 C13 . . 118.9(3) ?
C17 C18 H18A . . 120.6 ?
C13 C18 H18A . . 120.6 ?
O1 C19 O2 . . 123.0(2) ?
O1 C19 C13 . . 117.9(3) ?
O2 C19 C13 . . 119.0(3) ?
O3 C20 C21 . . 109.0(2) ?
O3 C20 H20A . . 109.9 ?
C21 C20 H20A . . 109.9 ?
O3 C20 H20B . . 109.9 ?
C21 C20 H20B . . 109.9 ?
H20A C20 H20B . . 108.3 ?
O4 C21 O5 . . 125.2(3) ?
O4 C21 C20 . . 119.3(2) ?
O5 C21 C20 . . 115.5(2) ?
O6 C22 C23 . . 114.4(3) ?
O6 C22 H22A . . 108.6 ?
C23 C22 H22A . . 108.6 ?
O6 C22 H22B . . 108.6 ?
C23 C22 H22B . . 108.6 ?
H22A C22 H22B . . 107.6 ?
O8 C23 O7 . . 125.8(3) ?
O8 C23 C22 . . 119.9(3) ?
O7 C23 C22 . . 114.3(3) ?

loop_
_geom_bond_atom_site_label_1
_geom_bond_atom_site_label_2
_geom_bond_site_symmetry_2
_geom_bond_distance
_geom_bond_publ_flag
Co1 O5W 3_656 2.0144(19) ?
Co1 O5W . 2.0144(19) y
Co1 O6W 3_656 2.112(2) ?
Co1 O6W . 2.112(2) y
Co1 O7W . 2.115(3) y
Co1 O7W 3_656 2.115(3) ?
Co2 O2W . 2.072(2) y
Co2 O1W . 2.093(2) y
Co2 O4W . 2.102(2) y
Co2 N1 . 2.109(2) y
Co2 O3W . 2.118(2) y
Co2 N2 . 2.157(2) y
N1 C1 . 1.321(4) ?
N1 C8 . 1.362(3) ?
N2 C12 . 1.327(4) ?
N2 C9 . 1.348(4) ?
O1W H1WA . 0.816(17) ?
O1W H1WB . 0.839(17) ?
O1 C19 . 1.244(3) ?
O2W H2WA . 0.856(17) ?
O2W H2WB . 0.846(17) ?
O2 C19 . 1.266(3) ?
O3W H3WA . 0.831(17) ?
O3W H3WB . 0.788(17) ?
O3 C15 . 1.372(3) ?
O3 C20 . 1.412(3) ?
O4 C21 . 1.241(3) ?
O4W H4WA . 0.841(17) ?
O4W H4WB . 0.837(17) ?
O5W H5WA . 0.837(17) ?
O5W H5WB . 0.826(18) ?
O5 C21 . 1.261(3) ?
O6W H6WA . 0.788(17) ?
O6W H6WB . 0.810(17) ?
O6 C17 . 1.375(3) ?
O6 C22 . 1.424(4) ?
O7W H7WA . 0.836(18) ?
O7W H7WB . 0.834(18) ?
O7 C23 . 1.266(4) ?
O8 C23 . 1.239(4) ?
O8W H8WB . 0.845(18) ?
O8W H8WA . 0.842(18) ?
O9W H9WA . 0.833(17) ?
O9W H9WB . 0.819(18) ?
C1 C2 . 1.392(5) ?
C1 H1A . 0.9300 ?
C2 C3 . 1.358(5) ?
C2 H2A . 0.9300 ?
C3 C4 . 1.390(4) ?
C3 H3A . 0.9300 ?
C4 C8 . 1.393(4) ?
C4 C5 . 1.437(4) ?
C5 C6 . 1.344(5) ?
C5 H5A . 0.9300 ?
C6 C7 . 1.426(5) ?
C6 H6A . 0.9300 ?
C7 C10 . 1.399(5) ?
C7 C9 . 1.415(4) ?
C8 C9 . 1.436(4) ?
C10 C11 . 1.350(5) ?
C10 H10A . 0.9300 ?
C11 C12 . 1.406(4) ?
C11 H11A . 0.9300 ?
C12 H12A . 0.9300 ?
C13 C14 . 1.361(4) ?
C13 C18 . 1.384(4) ?
C13 C19 . 1.501(3) ?
C14 C15 . 1.395(3) ?
C14 H14A . 0.9300 ?
C15 C16 . 1.370(4) ?
C16 C17 . 1.398(4) ?
C16 H16A . 0.9300 ?
C17 C18 . 1.375(4) ?
C18 H18A . 0.9300 ?
C20 C21 . 1.511(4) ?
C20 H20A . 0.9700 ?
C20 H20B . 0.9700 ?
C22 C23 . 1.515(4) ?
C22 H22A . 0.9700 ?
C22 H22B . 0.9700 ?

loop_
_geom_hbond_atom_site_label_D
_geom_hbond_atom_site_label_H
_geom_hbond_atom_site_label_A
_geom_hbond_site_symmetry_A
_geom_hbond_distance_DH
_geom_hbond_distance_HA
_geom_hbond_distance_DA
_geom_hbond_angle_DHA
O4W H4WA O7 3_756 0.841(17) 1.878(18) 2.713(3) 173(3)
O2W H2WA O8 3_756 0.856(17) 1.86(2) 2.690(3) 163(3)
O8W H8WA O1 3_756 0.842(18) 1.91(2) 2.732(3) 163(4)
O4W H4WB O2 4_666 0.837(17) 1.905(18) 2.731(3) 169(3)
O7W H7WA O9W 4_666 0.836(18) 2.01(2) 2.818(3) 164(3)
O8W H8WB O4 4_666 0.845(18) 2.29(3) 2.945(3) 134(4)
O3W H3WA O7 3_656 0.831(17) 2.122(18) 2.881(3) 152(3)
O5W H5WA O1 3_656 0.837(17) 1.774(18) 2.609(3) 175(4)
O1W H1WB O7 3_656 0.839(17) 1.880(17) 2.711(3) 170(3)
O6W H6WB O5 4_566 0.810(17) 2.002(18) 2.812(3) 177(3)
O5W H5WB O4 4_566 0.826(18) 1.891(19) 2.715(3) 174(4)
O3W H3WB O4 4_566 0.788(17) 2.253(18) 3.029(3) 168(4)
O3W H3WB O3 4_566 0.788(17) 2.54(3) 3.080(3) 127(3)
O9W H9WB O2 4_565 0.819(18) 2.004(18) 2.818(3) 172(4)
O7W H7WB O9W 2_645 0.834(18) 1.974(18) 2.805(4) 174(4)
O1W H1WA O5 1_556 0.816(17) 1.974(18) 2.785(3) 172(4)
O6W H6WA O2 . 0.788(17) 1.997(17) 2.775(3) 169(3)
O2W H2WB O8W . 0.846(17) 1.877(18) 2.723(3) 177(3)
O9W H9WA O5 . 0.833(17) 2.004(18) 2.831(3) 173(3)

loop_
_geom_torsion_atom_site_label_1
_geom_torsion_atom_site_label_2
_geom_torsion_atom_site_label_3
_geom_torsion_atom_site_label_4
_geom_torsion_site_symmetry_1
_geom_torsion_site_symmetry_2
_geom_torsion_site_symmetry_3
_geom_torsion_site_symmetry_4
_geom_torsion
_geom_torsion_publ_flag
O2W Co2 N1 C1 . . . . -114.6(4) ?
O1W Co2 N1 C1 . . . . 20.4(3) ?
O4W Co2 N1 C1 . . . . -65.6(3) ?
O3W Co2 N1 C1 . . . . 104.8(3) ?
N2 Co2 N1 C1 . . . . -175.2(3) ?
O2W Co2 N1 C8 . . . . 63.3(4) ?
O1W Co2 N1 C8 . . . . -161.7(2) ?
O4W Co2 N1 C8 . . . . 112.3(2) ?
O3W Co2 N1 C8 . . . . -77.3(2) ?
N2 Co2 N1 C8 . . . . 2.66(19) ?
O2W Co2 N2 C12 . . . . 17.1(3) ?
O1W Co2 N2 C12 . . . . -97.0(4) ?
O4W Co2 N2 C12 . . . . 103.6(3) ?
N1 Co2 N2 C12 . . . . -175.9(3) ?
O3W Co2 N2 C12 . . . . -75.8(3) ?
O2W Co2 N2 C9 . . . . -171.1(2) ?
O1W Co2 N2 C9 . . . . 74.8(4) ?
O4W Co2 N2 C9 . . . . -84.6(2) ?
N1 Co2 N2 C9 . . . . -4.08(19) ?
O3W Co2 N2 C9 . . . . 96.0(2) ?
C8 N1 C1 C2 . . . . 0.5(5) ?
Co2 N1 C1 C2 . . . . 178.4(2) ?
N1 C1 C2 C3 . . . . 2.1(5) ?
C1 C2 C3 C4 . . . . -2.0(5) ?
C2 C3 C4 C8 . . . . -0.5(5) ?
C2 C3 C4 C5 . . . . 178.8(3) ?
C3 C4 C5 C6 . . . . 179.8(3) ?
C8 C4 C5 C6 . . . . -0.9(5) ?
C4 C5 C6 C7 . . . . -1.1(5) ?
C5 C6 C7 C10 . . . . 179.4(3) ?
C5 C6 C7 C9 . . . . 0.5(5) ?
C1 N1 C8 C4 . . . . -3.2(4) ?
Co2 N1 C8 C4 . . . . 178.6(2) ?
C1 N1 C8 C9 . . . . 177.2(3) ?
Co2 N1 C8 C9 . . . . -1.0(3) ?
C3 C4 C8 N1 . . . . 3.3(5) ?
C5 C4 C8 N1 . . . . -176.1(3) ?
C3 C4 C8 C9 . . . . -177.2(3) ?
C5 C4 C8 C9 . . . . 3.5(4) ?
C12 N2 C9 C7 . . . . -0.6(4) ?
Co2 N2 C9 C7 . . . . -173.3(2) ?
C12 N2 C9 C8 . . . . 177.7(3) ?
Co2 N2 C9 C8 . . . . 5.0(3) ?
C10 C7 C9 N2 . . . . 1.2(4) ?
C6 C7 C9 N2 . . . . -179.7(3) ?
C10 C7 C9 C8 . . . . -177.0(3) ?
C6 C7 C9 C8 . . . . 2.1(4) ?
N1 C8 C9 N2 . . . . -2.8(4) ?
C4 C8 C9 N2 . . . . 177.6(3) ?
N1 C8 C9 C7 . . . . 175.5(3) ?
C4 C8 C9 C7 . . . . -4.1(4) ?
C9 C7 C10 C11 . . . . -0.8(5) ?
C6 C7 C10 C11 . . . . -179.8(3) ?
C7 C10 C11 C12 . . . . -0.2(5) ?
C9 N2 C12 C11 . . . . -0.5(5) ?
Co2 N2 C12 C11 . . . . 170.9(2) ?
C10 C11 C12 N2 . . . . 0.9(5) ?
C18 C13 C14 C15 . . . . 0.2(4) ?
C19 C13 C14 C15 . . . . 179.3(3) ?
C20 O3 C15 C16 . . . . 2.9(4) ?
C20 O3 C15 C14 . . . . -177.2(3) ?
C13 C14 C15 C16 . . . . 0.7(5) ?
C13 C14 C15 O3 . . . . -179.2(3) ?
O3 C15 C16 C17 . . . . 179.5(3) ?
C14 C15 C16 C17 . . . . -0.5(5) ?
C22 O6 C17 C18 . . . . 5.8(5) ?
C22 O6 C17 C16 . . . . -173.9(3) ?
C15 C16 C17 C18 . . . . -0.7(5) ?
C15 C16 C17 O6 . . . . 179.0(3) ?
O6 C17 C18 C13 . . . . -178.0(3) ?
C16 C17 C18 C13 . . . . 1.6(5) ?
C14 C13 C18 C17 . . . . -1.4(5) ?
C19 C13 C18 C17 . . . . 179.5(3) ?
C14 C13 C19 O1 . . . . -162.3(3) ?
C18 C13 C19 O1 . . . . 16.8(4) ?
C14 C13 C19 O2 . . . . 17.1(4) ?
C18 C13 C19 O2 . . . . -163.8(3) ?
C15 O3 C20 C21 . . . . -178.3(2) ?
O3 C20 C21 O4 . . . . -0.9(4) ?
O3 C20 C21 O5 . . . . 179.7(2) ?
C17 O6 C22 C23 . . . . -81.3(3) ?
O6 C22 C23 O8 . . . . -4.5(4) ?
O6 C22 C23 O7 . . . . 177.7(2) ?
